data_1524282
loop_
_publ_author_name
'Dwight, A.E.'

_publ_section_title
;
 Crystal structure of RE-Ni4 Au compounds and unit cell constants in the Y
 Co5 - Y Ni5 - Y Cu5 series
;
_journal_name_full 'Journal of the Less-Common Metals'
_journal_page_first 117
_journal_page_last 120
_journal_volume 43
_journal_year 1975
_chemical_formula_sum 'Cu2.5 Ni2.5 Y'
_chemical_name_systematic '(Cu0.5 Ni0.5)5 Y'
_space_group_IT_number 191
_symmetry_space_group_name_Hall '-P 6 2'
_symmetry_space_group_name_H-M 'P 6/m m m'
_cell_angle_alpha 90
_cell_angle_beta 90
_cell_angle_gamma 120
_cell_formula_units_Z 1
_cell_length_a 4.94
_cell_length_b 4.94
_cell_length_c 4.003
_cell_volume 84.600
_citation_journal_id_ASTM JCOMAH
_cod_data_source_file Dwight_JCOMAH_1975_1586.cif
_cod_data_source_block Cu2.5Ni2.5Y1
_cod_original_cell_volume 84.59995
_cod_original_formula_sum 'Cu2.5 Ni2.5 Y1'
_cod_database_code 1524282

loop_
_symmetry_equiv_pos_as_xyz
x,y,z
x-y,x,z
-y,x-y,z
-x,-y,z
-x+y,-x,z
y,-x+y,z
-y,-x,-z
x-y,-y,-z
x,x-y,-z
y,x,-z
-x+y,y,-z
-x,-x+y,-z
-x,-y,-z
-x+y,-x,-z
y,-x+y,-z
x,y,-z
x-y,x,-z
-y,x-y,-z
y,x,z
-x+y,y,z
-x,-x+y,z
-y,-x,z
x-y,-y,z
x,x-y,z

loop_
_atom_site_label
_atom_site_type_symbol
_atom_site_fract_x
_atom_site_fract_y
_atom_site_fract_z
_atom_site_occupancy
_atom_site_U_iso_or_equiv
Ni2 Ni 0.5 0 0.5 0.5 0.0
Ni1 Ni 0.3333 0.6667 0 0.5 0.0
Cu1 Cu 0.3333 0.6667 0 0.5 0.0
Cu2 Cu 0.5 0 0.5 0.5 0.0
Y1 Y 0 0 0 1 0.0
